data_2007634
loop_
_publ_author_name
'Radspieler, Alexander'
'Ziemer, Burkhard'
'Liebscher, J\"urgen'

_publ_section_title
;
 Twisted Structure of a Substituted
 2-Chloro-3-(4-chloro-2-methyl-1,3-oxazol-5-yl)-1<i>H</i>-indole
;
_journal_issue 9
_journal_name_full 'Acta Crystallographica Section C'
_journal_page_first 1351
_journal_page_last 1353
_journal_paper_doi 10.1107/S0108270198004351
_journal_volume 54
_journal_year 1998
_chemical_formula_sum 'C15 H9 Cl5 N2 O3'
_chemical_formula_weight 442.49
_chemical_melting_point 401.0(10)
_chemical_name_systematic
;
 2-Chloro-3-(4-chloro-2-methyl-1,3-oxazol-5-yl)-1H-indole-1-carboxylic Acid
 2,2,2-Trichloroethyl ester
;
_space_group_IT_number 14
_symmetry_cell_setting monoclinic
_symmetry_space_group_name_Hall '-P 2ybc'
_symmetry_space_group_name_H-M 'P 1 21/c 1'
_audit_creation_method SHELXL
_cell_angle_alpha 90.00
_cell_angle_beta 103.00(2)
_cell_angle_gamma 90.00
_cell_formula_units_Z 4
_cell_length_a 10.835(2)
_cell_length_b 20.834(3)
_cell_length_c 7.850(2)
_cell_measurement_reflns_used 5000
_cell_measurement_temperature 200(2)
_cell_measurement_theta_max 24.2
_cell_measurement_theta_min 1.94
_cell_volume 1726.6(6)
_computing_cell_refinement IPDS2.75
_computing_data_collection 'IPDS2.75 (Stoe, 1997)'
_computing_data_reduction IPDS2.75
_computing_molecular_graphics 'XSTEP2.16 (Stoe, 1997)'
_computing_publication_material 'SHELXL93 (Sheldrick, 1993)'
_computing_structure_refinement 'SHELXL93 (Sheldrick, 1993)'
_computing_structure_solution 'SHELXS86 (Sheldrick, 1990)'
_diffrn_ambient_temperature 200(2)
_diffrn_detector_area_resol_mean 6.667
_diffrn_measurement_device 'Stoe IPDS diffractometer'
_diffrn_measurement_method 'Scans: \f rotation, \f increment = 1.4\%, 157 exposures'
_diffrn_radiation_monochromator 'planar graphite'
_diffrn_radiation_source 'fine-focus sealed X-ray tube'
_diffrn_radiation_type MoK\a
_diffrn_radiation_wavelength 0.71073
_diffrn_reflns_av_R_equivalents 0.0328
_diffrn_reflns_av_sigmaI/netI 0.0255
_diffrn_reflns_limit_h_max 13
_diffrn_reflns_limit_h_min -13
_diffrn_reflns_limit_k_max 25
_diffrn_reflns_limit_k_min -25
_diffrn_reflns_limit_l_max 9
_diffrn_reflns_limit_l_min -9
_diffrn_reflns_number 11329
_diffrn_reflns_theta_max 25.50
_diffrn_reflns_theta_min 2.16
_diffrn_standards_decay_% 0
_diffrn_standards_interval_count 'not applicable to area detector'
_diffrn_standards_interval_time 'not applicable to area detector'
_diffrn_standards_number 'not applicable to area detector'
_exptl_absorpt_coefficient_mu 0.858
_exptl_absorpt_correction_T_max 0.866
_exptl_absorpt_correction_T_min 0.731
_exptl_absorpt_correction_type 'numerical integration from crystal shape (XRED1.08; Stoe & Cie, 1997)'
_exptl_crystal_colour colourless
_exptl_crystal_density_diffrn 1.702
_exptl_crystal_density_meas ?
_exptl_crystal_description plate
_exptl_crystal_F_000 888
_exptl_crystal_size_max 0.48
_exptl_crystal_size_mid 0.38
_exptl_crystal_size_min 0.20
_refine_diff_density_max 0.581
_refine_diff_density_min -0.346
_refine_ls_extinction_method none
_refine_ls_goodness_of_fit_all 1.033
_refine_ls_goodness_of_fit_obs 1.094
_refine_ls_hydrogen_treatment refall
_refine_ls_matrix_type full
_refine_ls_number_parameters 262
_refine_ls_number_reflns 3161
_refine_ls_number_restraints 0
_refine_ls_restrained_S_all 1.035
_refine_ls_restrained_S_obs 1.094
_refine_ls_R_factor_all 0.0350
_refine_ls_R_factor_obs .0286
_refine_ls_shift/esd_max 0.001
_refine_ls_shift/esd_mean 0.000
_refine_ls_structure_factor_coef Fsqd
_refine_ls_weighting_details 'w = 1/[\s^2^(Fo^2^)+(0.0471P)^2^+0.5240P] where P=(Fo^2^+2Fc^2^)/3'
_refine_ls_weighting_scheme calc
_refine_ls_wR_factor_all 0.0775
_refine_ls_wR_factor_obs .0750
_reflns_number_observed 2690
_reflns_number_total 3163
_reflns_observed_criterion >2sigma(I)
_cod_data_source_file jz1281.cif
_cod_data_source_block rad2
_cod_depositor_comments
;
The following automatic conversions were performed:

'_exptl_crystal_density_meas' value 'not measured' was changed to '?'
- the value is perceived as not measured.

Automatic conversion script
Id: cif_fix_values 3008 2015-01-20 13:52:24Z robertas 

The following automatic conversions were performed:

'_refine_ls_weighting_scheme' value 'calc w =
1/[\s^2^(Fo^2^)+(0.0471P)^2^+0.5240P] where P=(Fo^2^+2Fc^2^)/3' was
changed to 'calc'. New tag '_refine_ls_weighting_details' was
created. The value of the new tag was set to 'w =
1/[\s^2^(Fo^2^)+(0.0471P)^2^+0.5240P] where P=(Fo^2^+2Fc^2^)/3'.

Automatic conversion script
Id: cif_fix_values 3143 2015-03-26 13:38:13Z robertas 
;
_cod_original_cell_volume 1726.7(6)
_cod_original_sg_symbol_H-M 'P 21/c'
_cod_database_code 2007634

loop_
_symmetry_equiv_pos_as_xyz
'x, y, z'
'-x, y+1/2, -z+1/2'
'-x, -y, -z'
'x, -y-1/2, z-1/2'

loop_
_atom_site_aniso_label
_atom_site_aniso_U_11
_atom_site_aniso_U_22
_atom_site_aniso_U_33
_atom_site_aniso_U_12
_atom_site_aniso_U_13
_atom_site_aniso_U_23
C2 .0147(8) .0252(9) .0222(9) .0002(7) .0048(7) .0000(7)
C3 .0165(8) .0255(9) .0194(9) .0020(7) .0028(7) .0003(7)
C4 .0200(9) .0222(9) .0325(11) .0030(7) .0040(8) -.0004(8)
C5 .0272(10) .0256(10) .0392(12) -.0046(8) .0057(9) .0025(8)
C6 .0190(10) .0367(11) .0439(13) -.0027(8) .0114(9) .0019(9)
C7 .0191(9) .0286(10) .0379(12) .0045(8) .0096(8) -.0001(8)
C8 .0161(8) .0253(9) .0198(9) .0015(7) .0017(7) -.0006(7)
C9 .0172(9) .0237(9) .0220(9) -.0008(7) .0026(7) .0001(7)
C10 .0220(9) .0222(9) .0208(9) .0019(7) .0057(7) .0001(7)
C11 .0210(9) .0267(9) .0254(10) .0020(7) .0062(8) .0002(7)
C13 .0245(9) .0268(9) .0246(10) .0085(7) .0082(8) .0034(7)
C15 .0336(12) .0287(11) .0376(13) .0085(9) .0078(10) -.0030(9)
C18 .0182(9) .0243(9) .0273(10) .0034(7) .0011(8) .0003(7)
C21 .0268(10) .0215(10) .061(2) .0050(8) .0145(10) -.0017(10)
C22 .0275(10) .0199(9) .0332(11) .0045(7) .0105(8) .0009(7)
Cl16 .0214(2) .0388(3) .0454(3) .0002(2) .0009(2) -.0116(2)
Cl17 .0234(2) .0272(2) .0391(3) -.0025(2) .0137(2) .0020(2)
Cl23 .0385(3) .0216(2) .0510(3) .0101(2) .0169(2) -.0010(2)
Cl24 .0423(3) .0412(3) .0394(3) .0101(2) .0031(2) -.0091(2)
Cl25 .0542(4) .0345(3) .0533(4) .0102(2) .0306(3) .0155(2)
N1 .0158(7) .0208(7) .0265(8) .0031(6) .0049(6) .0008(6)
N12 .0216(8) .0300(8) .0285(9) .0069(7) .0086(7) .0019(7)
O14 .0209(6) .0239(6) .0269(7) .0040(5) .0042(5) -.0020(5)
O19 .0231(7) .0233(7) .0634(11) .0009(6) .0117(7) .0018(7)
O20 .0240(7) .0210(7) .0645(11) .0053(5) .0187(7) .0011(6)

loop_
_atom_site_label
_atom_site_fract_x
_atom_site_fract_y
_atom_site_fract_z
_atom_site_U_iso_or_equiv
_atom_site_thermal_displace_type
_atom_site_calc_flag
_atom_site_refinement_flags
_atom_site_occupancy
_atom_site_disorder_group
_atom_site_type_symbol
C2 .6714(2) .78945(8) .0797(2) .0206(4) Uani d . 1 . C
C3 .6790(2) .72467(8) .0896(2) .0207(4) Uani d . 1 . C
C4 .5196(2) .63988(9) .1486(3) .0252(4) Uani d . 1 . C
H4 .569(2) .6064(11) .139(3) .028(6) Uiso d . 1 . H
C5 .4013(2) .63276(10) .1821(3) .0309(4) Uani d . 1 . C
H5 .369(2) .5921(11) .197(3) .030(6) Uiso d . 1 . H
C6 .3261(2) .68611(10) .1901(3) .0325(5) Uani d . 1 . C
H6 .248(2) .6799(11) .215(3) .039(6) Uiso d . 1 . H
C7 .3661(2) .74775(10) .1681(3) .0280(4) Uani d . 1 . C
H7 .313(2) .7810(11) .177(3) .036(6) Uiso d . 1 . H
C8 .5618(2) .70194(8) .1238(2) .0207(4) Uani d . 1 . C
C9 .4858(2) .75517(8) .1357(2) .0212(4) Uani d . 1 . C
C10 .7840(2) .68514(8) .0680(2) .0215(4) Uani d . 1 . C
C11 .9098(2) .68453(9) .1262(2) .0242(4) Uani d . 1 . C
C13 .8669(2) .60222(9) -.0329(3) .0249(4) Uani d . 1 . C
C15 .8638(2) .54190(10) -.1336(3) .0333(5) Uani d . 1 . C
H15A .803(3) .5429(13) -.232(4) .060(8) Uiso d . 1 . H
H15B .840(3) .5078(15) -.068(4) .068(9) Uiso d . 1 . H
H15C .939(3) .5343(13) -.163(4) .053(8) Uiso d . 1 . H
C18 .5201(2) .87516(9) .1146(2) .0239(4) Uani d . 1 . C
C21 .3619(2) .94358(10) .1620(4) .0357(5) Uani d . 1 . C
H21A .381(2) .9696(11) .073(3) .034(6) Uiso d . 1 . H
H21B .402(2) .9602(12) .291(4) .047(7) Uiso d . 1 . H
C22 .2204(2) .94091(9) .1396(3) .0263(4) Uani d . 1 . C
Cl16 1.00118(5) .73756(2) .26577(7) .03625(14) Uani d . 1 . Cl
Cl17 .78112(4) .83922(2) .02940(7) .02885(13) Uani d . 1 . Cl
Cl23 .16974(5) 1.02065(2) .16511(8) .03596(14) Uani d . 1 . Cl
Cl24 .14630(5) .91324(3) -.07116(8) .0419(2) Uani d . 1 . Cl
Cl25 .17561(6) .89200(3) .29783(8) .0444(2) Uani d . 1 . Cl
N1 .55458(13) .81076(7) .1088(2) .0210(3) Uani d . 1 . N
N12 .96322(14) .63205(8) .0614(2) .0262(3) Uani d . 1 . N
O14 .75418(12) .63071(6) -.0363(2) .0241(3) Uani d . 1 . O
O19 .58257(13) .92013(6) .0944(2) .0363(4) Uani d . 1 . O
O20 .40455(13) .87922(6) .1457(2) .0351(4) Uani d . 1 . O

loop_
_atom_type_symbol
_atom_type_description
_atom_type_scat_dispersion_real
_atom_type_scat_dispersion_imag
_atom_type_scat_source
C C 0.0033 0.0016 'International Tables Vol C Tables 4.2.6.8 and 6.1.1.4'
H H 0.0000 0.0000 'International Tables Vol C Tables 4.2.6.8 and 6.1.1.4'
Cl Cl 0.1484 0.1585 'International Tables Vol C Tables 4.2.6.8 and 6.1.1.4'
N N 0.0061 0.0033 'International Tables Vol C Tables 4.2.6.8 and 6.1.1.4'
O O 0.0106 0.0060 'International Tables Vol C Tables 4.2.6.8 and 6.1.1.4'

loop_
_geom_angle_atom_site_label_1
_geom_angle_atom_site_label_2
_geom_angle_atom_site_label_3
_geom_angle
C3 C2 N1 110.5(2)
C3 C2 Cl17 126.06(14)
N1 C2 Cl17 123.35(13)
C2 C3 C8 107.2(2)
C2 C3 C10 126.9(2)
C8 C3 C10 125.9(2)
C5 C4 C8 118.4(2)
C5 C4 H4 122.5(14)
C8 C4 H4 119.1(14)
C4 C5 C6 120.3(2)
C4 C5 H5 121.0(14)
C6 C5 H5 118.7(14)
C7 C6 C5 122.4(2)
C7 C6 H6 119.1(14)
C5 C6 H6 118.4(14)
C6 C7 C9 117.4(2)
C6 C7 H7 118.5(15)
C9 C7 H7 124.1(15)
C9 C8 C4 120.5(2)
C9 C8 C3 108.0(2)
C4 C8 C3 131.4(2)
C7 C9 C8 120.9(2)
C7 C9 N1 131.6(2)
C8 C9 N1 107.5(2)
C11 C10 O14 106.1(2)
C11 C10 C3 137.3(2)
O14 C10 C3 116.61(15)
C10 C11 N12 111.1(2)
C10 C11 Cl16 127.79(15)
N12 C11 Cl16 121.12(14)
N12 C13 O14 114.1(2)
N12 C13 C15 129.2(2)
O14 C13 C15 116.7(2)
C13 C15 H15A 111.5(18)
C13 C15 H15B 108.6(19)
H15A C15 H15B 105.(3)
C13 C15 H15C 111.6(17)
H15A C15 H15C 108.(3)
H15B C15 H15C 113.(3)
O19 C18 O20 124.2(2)
O19 C18 N1 126.1(2)
O20 C18 N1 109.7(2)
O20 C21 C22 107.2(2)
O20 C21 H21A 110.0(14)
C22 C21 H21A 108.9(14)
O20 C21 H21B 108.5(13)
C22 C21 H21B 108.0(14)
H21A C21 H21B 114.0(19)
C21 C22 Cl25 112.00(15)
C21 C22 Cl24 111.0(2)
Cl25 C22 Cl24 109.48(10)
C21 C22 Cl23 106.56(13)
Cl25 C22 Cl23 108.75(11)
Cl24 C22 Cl23 108.94(10)
C18 N1 C2 124.45(15)
C18 N1 C9 128.8(2)
C2 N1 C9 106.74(14)
C13 N12 C11 103.85(15)
C13 O14 C10 104.85(14)
C18 O20 C21 114.3(2)

loop_
_geom_bond_atom_site_label_1
_geom_bond_atom_site_label_2
_geom_bond_site_symmetry_2
_geom_bond_distance
_geom_bond_publ_flag
C2 C3 . 1.353(3) ?
C2 N1 . 1.407(2) ?
C2 Cl17 . 1.690(2) ?
C3 C8 . 1.436(2) ?
C3 C10 . 1.445(2) ?
C4 C5 . 1.373(3) ?
C4 C8 . 1.400(3) ?
C4 H4 . .90(2) ?
C5 C6 . 1.388(3) ?
C5 H5 . .93(2) ?
C6 C7 . 1.378(3) ?
C6 H6 . .92(3) ?
C7 C9 . 1.386(3) ?
C7 H7 . .91(2) ?
C8 C9 . 1.397(2) ?
C9 N1 . 1.418(2) ?
C10 C11 . 1.337(3) ?
C10 O14 . 1.394(2) ?
C11 N12 . 1.386(2) ?
C11 Cl16 . 1.707(2) ?
C13 N12 . 1.294(3) ?
C13 O14 . 1.353(2) ?
C13 C15 . 1.481(3) ?
C15 H15A . .90(3) ?
C15 H15B . .95(3) ?
C15 H15C . .91(3) ?
C18 O19 . 1.187(2) ?
C18 O20 . 1.331(2) ?
C18 N1 . 1.396(2) ?
C21 O20 . 1.433(2) ?
C21 C22 . 1.505(3) ?
C21 H21A . .94(2) ?
C21 H21B . 1.07(3) ?
C22 Cl25 . 1.757(2) ?
C22 Cl24 . 1.765(2) ?
C22 Cl23 . 1.775(2) ?

loop_
_geom_torsion_atom_site_label_1
_geom_torsion_atom_site_label_2
_geom_torsion_atom_site_label_3
_geom_torsion_atom_site_label_4
_geom_torsion
N1 C2 C3 C8 0.9(2)
Cl17 C2 C3 C8 -176.02(14)
N1 C2 C3 C10 -179.7(2)
Cl17 C2 C3 C10 3.3(3)
C8 C4 C5 C6 0.2(3)
C4 C5 C6 C7 -1.0(3)
C5 C6 C7 C9 0.5(3)
C5 C4 C8 C9 1.0(3)
C5 C4 C8 C3 179.1(2)
C2 C3 C8 C9 -0.7(2)
C10 C3 C8 C9 180.0(2)
C2 C3 C8 C4 -178.9(2)
C10 C3 C8 C4 1.7(3)
C6 C7 C9 C8 0.8(3)
C6 C7 C9 N1 -179.5(2)
C4 C8 C9 C7 -1.6(3)
C3 C8 C9 C7 180.0(2)
C4 C8 C9 N1 178.6(2)
C3 C8 C9 N1 0.2(2)
C2 C3 C10 C11 47.2(3)
C8 C3 C10 C11 -133.6(2)
C2 C3 C10 O14 -135.0(2)
C8 C3 C10 O14 44.2(2)
O14 C10 C11 N12 0.8(2)
C3 C10 C11 N12 178.7(2)
O14 C10 C11 Cl16 -177.57(14)
C3 C10 C11 Cl16 0.3(4)
O20 C21 C22 Cl25 59.9(2)
O20 C21 C22 Cl24 -62.8(2)
O20 C21 C22 Cl23 178.7(2)
O19 C18 N1 C2 0.9(3)
O20 C18 N1 C2 -179.5(2)
O19 C18 N1 C9 178.4(2)
O20 C18 N1 C9 -2.0(3)
C3 C2 N1 C18 177.1(2)
Cl17 C2 N1 C18 -5.8(3)
C3 C2 N1 C9 -0.8(2)
Cl17 C2 N1 C9 176.21(13)
C7 C9 N1 C18 2.8(3)
C8 C9 N1 C18 -177.5(2)
C7 C9 N1 C2 -179.4(2)
C8 C9 N1 C2 0.4(2)
O14 C13 N12 C11 0.2(2)
C15 C13 N12 C11 -179.0(2)
C10 C11 N12 C13 -0.6(2)
Cl16 C11 N12 C13 177.88(14)
N12 C13 O14 C10 0.3(2)
C15 C13 O14 C10 179.6(2)
C11 C10 O14 C13 -0.7(2)
C3 C10 O14 C13 -179.1(2)
O19 C18 O20 C21 -3.0(3)
N1 C18 O20 C21 177.4(2)
C22 C21 O20 C18 162.5(2)

loop_
_cod_related_entry_id
_cod_related_entry_database
_cod_related_entry_code
1 ChemSpider 468971
